data_7155639
loop_
_publ_author_name
'Li, Can'
'Lu, Han'
'Sun, Xiao-Xue'
'Mei, Guang-Jian'
'Shi, Feng'

_publ_section_title
;
 Diastereo- and Enantioselective Construction of Spirooxindole Scaffolds
 through a Catalytic Asymmetric [3+3] Cycloaddition
;
_journal_name_full 'Org. Biomol. Chem.'
_journal_paper_doi 10.1039/C7OB01059A
_journal_year 2017
_chemical_absolute_configuration rmad
_chemical_formula_moiety 'C32 H31 N3 O5'
_chemical_formula_sum 'C32 H31 N3 O5'
_chemical_formula_weight 537.60
_space_group_crystal_system orthorhombic
_space_group_IT_number 43
_space_group_name_Hall 'F 2 -2d'
_space_group_name_H-M_alt 'F d d 2'
_symmetry_space_group_name_Hall 'F 2 -2d'
_symmetry_space_group_name_H-M 'F d d 2'
_atom_sites_solution_hydrogens mixed
_atom_sites_solution_primary direct
_audit_creation_date 2016-12-27
_audit_creation_method
;
Olex2 1.2
(compiled 2016.11.30 svn.r3356 for OlexSys, GUI svn.r5269)
;
_audit_update_record
;
2017-04-29 deposited with the CCDC.
2017-05-16 downloaded from the CCDC.
;
_cell_angle_alpha 90
_cell_angle_beta 90
_cell_angle_gamma 90
_cell_formula_units_Z 16
_cell_length_a 31.9591(4)
_cell_length_b 33.2764(4)
_cell_length_c 10.32080(10)
_cell_measurement_reflns_used 7394
_cell_measurement_temperature 130
_cell_measurement_theta_max 67.95
_cell_measurement_theta_min 3.84
_cell_volume 10976.0(2)
_computing_cell_refinement 'SAINT v7.68A (Bruker, 2009)'
_computing_data_reduction 'SAINT v7.68A (Bruker, 2009)'
_computing_molecular_graphics 'Olex2 (Dolomanov et al., 2009)'
_computing_publication_material 'Olex2 (Dolomanov et al., 2009)'
_computing_structure_refinement 'ShelXL (Sheldrick, 2015)'
_computing_structure_solution 'XS (Sheldrick, 2008)'
_diffrn_ambient_temperature 130
_diffrn_measured_fraction_theta_full 0.999
_diffrn_measured_fraction_theta_max 0.982
_diffrn_measurement_device_type 'Bruker APEX-II CCD'
_diffrn_measurement_method '\f and \w scans'
_diffrn_radiation_monochromator graphite
_diffrn_radiation_type CuK\a
_diffrn_radiation_wavelength 1.54178
_diffrn_reflns_av_R_equivalents 0.0460
_diffrn_reflns_av_unetI/netI 0.0421
_diffrn_reflns_Laue_measured_fraction_full 0.999
_diffrn_reflns_Laue_measured_fraction_max 0.982
_diffrn_reflns_limit_h_max 37
_diffrn_reflns_limit_h_min -38
_diffrn_reflns_limit_k_max 39
_diffrn_reflns_limit_k_min -39
_diffrn_reflns_limit_l_max 12
_diffrn_reflns_limit_l_min -12
_diffrn_reflns_number 20326
_diffrn_reflns_point_group_measured_fraction_full 0.977
_diffrn_reflns_point_group_measured_fraction_max 0.955
_diffrn_reflns_theta_full 67.679
_diffrn_reflns_theta_max 69.544
_diffrn_reflns_theta_min 3.835
_diffrn_standards_number 0
_exptl_absorpt_coefficient_mu 0.720
_exptl_absorpt_correction_T_max 0.7532
_exptl_absorpt_correction_T_min 0.5856
_exptl_absorpt_correction_type multi-scan
_exptl_absorpt_process_details
;
SADABS-2008/1 (Bruker,2008) was used for absorption correction.
wR2(int) was 0.1134 before and 0.0626 after correction.
The Ratio of minimum to maximum transmission is 0.7775.
The \l/2 correction factor is 0.0015.
;
_exptl_crystal_colour colourless
_exptl_crystal_colour_primary colourless
_exptl_crystal_density_diffrn 1.301
_exptl_crystal_description block
_exptl_crystal_F_000 4544
_exptl_crystal_size_max 0.2
_exptl_crystal_size_mid 0.18
_exptl_crystal_size_min 0.15
_refine_diff_density_max 0.581
_refine_diff_density_min -0.257
_refine_diff_density_rms 0.046
_refine_ls_abs_structure_details
;
 Flack x determined using 2040 quotients [(I+)-(I-)]/[(I+)+(I-)]
 (Parsons, Flack and Wagner, Acta Cryst. B69 (2013) 249-259).
;
_refine_ls_abs_structure_Flack -0.02(9)
_refine_ls_extinction_method none
_refine_ls_goodness_of_fit_ref 1.038
_refine_ls_hydrogen_treatment mixed
_refine_ls_matrix_type full
_refine_ls_number_parameters 369
_refine_ls_number_reflns 4942
_refine_ls_number_restraints 1
_refine_ls_restrained_S_all 1.038
_refine_ls_R_factor_all 0.0436
_refine_ls_R_factor_gt 0.0418
_refine_ls_shift/su_max 0.010
_refine_ls_shift/su_mean 0.001
_refine_ls_structure_factor_coef Fsqd
_refine_ls_weighting_details 'w=1/[\s^2^(Fo^2^)+(0.0673P)^2^+12.9212P] where P=(Fo^2^+2Fc^2^)/3'
_refine_ls_weighting_scheme calc
_refine_ls_wR_factor_gt 0.1130
_refine_ls_wR_factor_ref 0.1149
_reflns_Friedel_coverage 0.834
_reflns_Friedel_fraction_full 0.953
_reflns_Friedel_fraction_max 0.924
_reflns_number_gt 4729
_reflns_number_total 4942
_reflns_threshold_expression 'I > 2\s(I)'
_cod_data_source_file c7ob01059a2.cif
_cod_data_source_block dm16902
_cod_database_code 7155639
_shelx_space_group_comment
;
The symmetry employed for this shelxl refinement is uniquely defined
by the following loop, which should always be used as a source of
symmetry information in preference to the above space-group names.
They are only intended as comments.
;
_shelx_estimated_absorpt_t_max 0.900
_shelx_estimated_absorpt_t_min 0.869
_olex2_refinement_description
;
1. Fixed Uiso
 At 1.2 times of:
  All C(H) groups, All C(H,H) groups
 At 1.5 times of:
  All C(H,H,H) groups
2.a Ternary CH refined with riding coordinates:
 C3(H3)
2.b Secondary CH2 refined with riding coordinates:
 C28(H28A,H28B), C31(H31A,H31B)
2.c Aromatic/amide H refined with riding coordinates:
 C7(H7), C8(H8), C9(H9), C10(H10), C15(H15), C16(H16), C17(H17), C18(H18),
 C22(H22), C23(H23), C24(H24), C25(H25), C26(H26)
2.d Idealised Me refined as rotating group:
 C12(H12A,H12B,H12C), C20(H20A,H20B,H20C), C29(H29A,H29B,H29C), C32(H32A,H32B,
 H32C)
;
_shelx_shelxl_version_number 2016/6
_olex2_submission_special_instructions 'No special instructions were received'

loop_
_space_group_symop_operation_xyz
'x, y, z'
'-x, -y, z'
'-x+1/4, y+1/4, z+1/4'
'x+1/4, -y+1/4, z+1/4'
'x, y+1/2, z+1/2'
'-x, -y+1/2, z+1/2'
'-x+1/4, y+3/4, z+3/4'
'x+1/4, -y+3/4, z+3/4'
'x+1/2, y, z+1/2'
'-x+1/2, -y, z+1/2'
'-x+3/4, y+1/4, z+3/4'
'x+3/4, -y+1/4, z+3/4'
'x+1/2, y+1/2, z'
'-x+1/2, -y+1/2, z'
'-x+3/4, y+3/4, z+1/4'
'x+3/4, -y+3/4, z+1/4'

loop_
_atom_site_label
_atom_site_type_symbol
_atom_site_fract_x
_atom_site_fract_y
_atom_site_fract_z
_atom_site_U_iso_or_equiv
_atom_site_adp_type
_atom_site_occupancy
_atom_site_site_symmetry_order
_atom_site_calc_flag
_atom_site_refinement_flags_posn
O1 O 0.05749(7) 0.01299(8) 0.3251(2) 0.0371(5) Uani 1 1 d .
O2 O 0.10424(7) 0.06890(7) 0.1299(2) 0.0303(5) Uani 1 1 d .
O3 O 0.12078(8) 0.00344(7) 0.1091(2) 0.0356(5) Uani 1 1 d .
O4 O 0.22323(8) 0.00473(7) 0.2194(2) 0.0381(6) Uani 1 1 d .
O5 O 0.19950(7) 0.05243(6) 0.0842(2) 0.0276(5) Uani 1 1 d .
N1 N 0.15379(8) 0.00780(7) 0.3629(2) 0.0232(5) Uani 1 1 d .
H1 H 0.1755(17) -0.0023(16) 0.381(5) 0.066(16) Uiso 1 1 d .
N2 N 0.11671(8) 0.05136(7) 0.5067(2) 0.0235(5) Uani 1 1 d .
N3 N 0.06971(9) -0.04092(8) 0.4616(3) 0.0349(6) Uani 1 1 d .
C1 C 0.12130(9) 0.01028(8) 0.4601(3) 0.0230(6) Uani 1 1 d .
C2 C 0.15834(9) 0.03953(8) 0.2672(3) 0.0205(6) Uani 1 1 d .
C3 C 0.16183(9) 0.08158(8) 0.3309(3) 0.0200(5) Uani 1 1 d .
H3 H 0.154057 0.101801 0.263355 0.024 Uiso 1 1 calc R
C4 C 0.13019(9) 0.08503(8) 0.4379(3) 0.0216(6) Uani 1 1 d .
C5 C 0.11263(9) 0.11900(9) 0.4873(3) 0.0252(6) Uani 1 1 d .
C6 C 0.08541(10) 0.10634(9) 0.5892(3) 0.0285(6) Uani 1 1 d .
C7 C 0.05889(12) 0.12759(11) 0.6729(4) 0.0399(8) Uani 1 1 d .
H7 H 0.057732 0.156102 0.670444 0.048 Uiso 1 1 calc R
C8 C 0.03461(13) 0.10630(13) 0.7587(4) 0.0472(9) Uani 1 1 d .
H8 H 0.016546 0.120321 0.816108 0.057 Uiso 1 1 calc R
C9 C 0.03608(12) 0.06437(13) 0.7627(4) 0.0463(9) Uani 1 1 d .
H9 H 0.018423 0.050391 0.821456 0.056 Uiso 1 1 calc R
C10 C 0.06269(12) 0.04266(11) 0.6829(3) 0.0365(7) Uani 1 1 d .
H10 H 0.063933 0.014160 0.686923 0.044 Uiso 1 1 calc R
C11 C 0.08735(9) 0.06410(9) 0.5973(3) 0.0266(6) Uani 1 1 d .
C12 C 0.12091(11) 0.16134(9) 0.4445(4) 0.0341(7) Uani 1 1 d .
H12A H 0.145971 0.171539 0.488238 0.051 Uiso 1 1 calc GR
H12B H 0.096885 0.178293 0.466671 0.051 Uiso 1 1 calc GR
H12C H 0.125297 0.161854 0.350508 0.051 Uiso 1 1 calc GR
C13 C 0.07837(10) -0.00479(9) 0.4046(3) 0.0285(6) Uani 1 1 d .
C14 C 0.13032(9) -0.02101(8) 0.5629(3) 0.0261(6) Uani 1 1 d .
C15 C 0.16336(10) -0.02418(9) 0.6491(3) 0.0306(7) Uani 1 1 d .
H15 H 0.183965 -0.003673 0.654340 0.037 Uiso 1 1 calc R
C16 C 0.16575(12) -0.05799(11) 0.7278(4) 0.0401(8) Uani 1 1 d .
H16 H 0.188180 -0.060741 0.787527 0.048 Uiso 1 1 calc R
C17 C 0.13561(15) -0.08760(11) 0.7194(4) 0.0481(10) Uani 1 1 d .
H17 H 0.137766 -0.110602 0.773488 0.058 Uiso 1 1 calc R
C18 C 0.10197(13) -0.08456(10) 0.6332(4) 0.0446(9) Uani 1 1 d .
H18 H 0.081183 -0.104924 0.628880 0.054 Uiso 1 1 calc R
C19 C 0.09994(11) -0.05104(9) 0.5548(3) 0.0329(7) Uani 1 1 d .
C20 C 0.03315(13) -0.06503(12) 0.4305(5) 0.0499(10) Uani 1 1 d .
H20A H 0.042100 -0.090579 0.392230 0.075 Uiso 1 1 calc GR
H20B H 0.015543 -0.050479 0.368476 0.075 Uiso 1 1 calc GR
H20C H 0.017156 -0.070285 0.509686 0.075 Uiso 1 1 calc GR
C21 C 0.20501(9) 0.09273(8) 0.3798(3) 0.0223(6) Uani 1 1 d .
C22 C 0.22668(10) 0.12398(9) 0.3199(3) 0.0274(6) Uani 1 1 d .
H22 H 0.215047 0.136421 0.245329 0.033 Uiso 1 1 calc R
C23 C 0.26483(10) 0.13725(10) 0.3671(3) 0.0320(7) Uani 1 1 d .
H23 H 0.279007 0.158770 0.325424 0.038 Uiso 1 1 calc R
C24 C 0.28226(10) 0.11908(10) 0.4750(3) 0.0303(6) Uani 1 1 d .
H24 H 0.308233 0.128359 0.508338 0.036 Uiso 1 1 calc R
C25 C 0.26189(11) 0.08752(10) 0.5340(3) 0.0334(7) Uani 1 1 d .
H25 H 0.274306 0.074441 0.606194 0.040 Uiso 1 1 calc R
C26 C 0.22328(11) 0.07479(10) 0.4882(3) 0.0331(7) Uani 1 1 d .
H26 H 0.209075 0.053556 0.531183 0.040 Uiso 1 1 calc R
C27 C 0.12315(9) 0.03975(8) 0.1635(3) 0.0232(6) Uani 1 1 d .
C28 C 0.09524(16) -0.00019(14) -0.0063(4) 0.0598(12) Uani 1 1 d .
H28A H 0.094757 0.025902 -0.052306 0.072 Uiso 1 1 calc R
H28B H 0.107845 -0.020379 -0.064934 0.072 Uiso 1 1 calc R
C29 C 0.05322(18) -0.01195(16) 0.0241(6) 0.0730(16) Uani 1 1 d .
H29A H 0.037949 -0.017553 -0.056230 0.110 Uiso 1 1 calc GR
H29B H 0.039252 0.009823 0.071192 0.110 Uiso 1 1 calc GR
H29C H 0.053727 -0.036166 0.078139 0.110 Uiso 1 1 calc GR
C30 C 0.19789(9) 0.02971(8) 0.1903(3) 0.0235(6) Uani 1 1 d .
C31 C 0.22964(11) 0.04137(10) -0.0148(3) 0.0346(7) Uani 1 1 d .
H31A H 0.229479 0.011934 -0.028600 0.042 Uiso 1 1 calc R
H31B H 0.258170 0.049648 0.011418 0.042 Uiso 1 1 calc R
C32 C 0.21674(13) 0.06281(12) -0.1361(3) 0.0434(9) Uani 1 1 d .
H32A H 0.235062 0.054695 -0.207589 0.065 Uiso 1 1 calc GR
H32B H 0.218986 0.091896 -0.122862 0.065 Uiso 1 1 calc GR
H32C H 0.187725 0.055865 -0.157168 0.065 Uiso 1 1 calc GR

loop_
_atom_site_aniso_label
_atom_site_aniso_U_11
_atom_site_aniso_U_22
_atom_site_aniso_U_33
_atom_site_aniso_U_23
_atom_site_aniso_U_13
_atom_site_aniso_U_12
O1 0.0263(11) 0.0498(13) 0.0351(12) 0.0067(11) -0.0041(10) -0.0014(10)
O2 0.0275(11) 0.0315(11) 0.0320(11) 0.0065(9) -0.0050(9) 0.0029(9)
O3 0.0493(14) 0.0276(10) 0.0297(12) -0.0029(9) -0.0139(10) -0.0052(9)
O4 0.0350(12) 0.0415(12) 0.0376(13) 0.0109(10) 0.0084(11) 0.0167(10)
O5 0.0308(11) 0.0288(10) 0.0232(10) 0.0033(8) 0.0073(9) 0.0053(8)
N1 0.0246(13) 0.0211(11) 0.0238(12) 0.0034(9) 0.0016(10) 0.0037(10)
N2 0.0272(12) 0.0221(11) 0.0213(12) 0.0004(9) 0.0043(10) 0.0038(9)
N3 0.0313(14) 0.0328(13) 0.0407(15) 0.0021(12) 0.0030(12) -0.0081(11)
C1 0.0249(14) 0.0220(13) 0.0222(13) 0.0010(11) 0.0009(12) -0.0004(10)
C2 0.0234(14) 0.0199(12) 0.0183(13) 0.0010(10) -0.0019(11) 0.0007(10)
C3 0.0220(14) 0.0181(12) 0.0198(13) 0.0004(10) -0.0002(11) 0.0011(10)
C4 0.0219(13) 0.0211(12) 0.0217(13) 0.0009(10) -0.0013(11) 0.0015(10)
C5 0.0250(14) 0.0234(13) 0.0270(15) -0.0038(11) -0.0007(12) 0.0032(11)
C6 0.0298(16) 0.0301(15) 0.0255(15) -0.0049(12) 0.0000(12) 0.0061(12)
C7 0.0428(19) 0.0422(18) 0.0345(17) -0.0080(14) 0.0074(15) 0.0110(15)
C8 0.047(2) 0.059(2) 0.0346(19) -0.0020(17) 0.0166(17) 0.0189(18)
C9 0.044(2) 0.062(2) 0.0329(18) 0.0124(17) 0.0162(16) 0.0106(18)
C10 0.0396(18) 0.0411(17) 0.0289(16) 0.0091(13) 0.0077(14) 0.0076(15)
C11 0.0268(15) 0.0337(15) 0.0192(13) -0.0014(12) 0.0018(11) 0.0066(12)
C12 0.0360(18) 0.0232(14) 0.0429(19) -0.0078(13) 0.0001(14) 0.0025(12)
C13 0.0250(15) 0.0331(15) 0.0273(15) 0.0002(12) 0.0022(12) -0.0026(12)
C14 0.0285(15) 0.0202(13) 0.0297(16) 0.0020(11) 0.0046(12) 0.0017(11)
C15 0.0352(17) 0.0301(15) 0.0266(15) 0.0038(12) 0.0021(13) 0.0066(13)
C16 0.048(2) 0.0382(17) 0.0341(17) 0.0103(14) 0.0019(16) 0.0109(15)
C17 0.064(3) 0.0356(17) 0.045(2) 0.0219(16) 0.0083(19) 0.0086(17)
C18 0.052(2) 0.0290(15) 0.053(2) 0.0107(16) 0.0105(18) -0.0100(15)
C19 0.0372(17) 0.0262(14) 0.0352(17) 0.0024(13) 0.0077(14) -0.0003(13)
C20 0.040(2) 0.049(2) 0.061(2) 0.0011(19) 0.0018(19) -0.0203(17)
C21 0.0244(14) 0.0202(12) 0.0223(13) -0.0034(10) 0.0039(11) 0.0000(11)
C22 0.0270(15) 0.0278(14) 0.0276(14) 0.0053(11) 0.0028(12) -0.0011(11)
C23 0.0278(15) 0.0332(15) 0.0351(17) 0.0031(13) 0.0037(13) -0.0069(12)
C24 0.0232(14) 0.0362(15) 0.0315(15) -0.0071(13) 0.0001(12) -0.0045(12)
C25 0.0317(17) 0.0421(17) 0.0264(15) 0.0059(13) -0.0049(13) -0.0038(14)
C26 0.0342(17) 0.0341(15) 0.0311(16) 0.0074(13) -0.0052(14) -0.0090(13)
C27 0.0251(14) 0.0236(13) 0.0208(13) 0.0013(11) -0.0019(11) -0.0019(11)
C28 0.084(3) 0.052(2) 0.043(2) -0.0004(19) -0.033(2) -0.019(2)
C29 0.080(4) 0.067(3) 0.072(3) 0.012(3) -0.038(3) -0.020(3)
C30 0.0259(14) 0.0220(12) 0.0225(14) -0.0028(11) 0.0013(12) 0.0003(11)
C31 0.0360(17) 0.0351(16) 0.0328(17) 0.0028(13) 0.0140(14) 0.0080(13)
C32 0.050(2) 0.050(2) 0.0296(17) 0.0005(15) 0.0118(16) 0.0143(17)

loop_
_atom_type_symbol
_atom_type_description
_atom_type_scat_dispersion_real
_atom_type_scat_dispersion_imag
_atom_type_scat_source
C C 0.0181 0.0091 'International Tables Vol C Tables 4.2.6.8 and 6.1.1.4'
H H 0.0000 0.0000 'International Tables Vol C Tables 4.2.6.8 and 6.1.1.4'
N N 0.0311 0.0180 'International Tables Vol C Tables 4.2.6.8 and 6.1.1.4'
O O 0.0492 0.0322 'International Tables Vol C Tables 4.2.6.8 and 6.1.1.4'

loop_
_geom_angle_atom_site_label_1
_geom_angle_atom_site_label_2
_geom_angle_atom_site_label_3
_geom_angle
C27 O3 C28 117.0(3)
C30 O5 C31 117.4(2)
C1 N1 C2 120.1(2)
C4 N2 C1 123.7(2)
C11 N2 C1 125.2(2)
C11 N2 C4 107.8(2)
C13 N3 C19 111.5(3)
C13 N3 C20 123.6(3)
C19 N3 C20 124.9(3)
N1 C1 N2 110.8(2)
N1 C1 C13 110.9(2)
N1 C1 C14 108.0(2)
N2 C1 C13 109.4(2)
N2 C1 C14 115.7(2)
C14 C1 C13 101.7(2)
N1 C2 C3 112.0(2)
N1 C2 C27 113.5(2)
N1 C2 C30 106.3(2)
C3 C2 C27 109.9(2)
C30 C2 C3 110.7(2)
C30 C2 C27 104.1(2)
C4 C3 C2 109.4(2)
C4 C3 C21 110.4(2)
C21 C3 C2 115.3(2)
N2 C4 C3 121.4(2)
C5 C4 N2 110.4(3)
C5 C4 C3 128.1(3)
C4 C5 C6 106.4(3)
C4 C5 C12 126.6(3)
C6 C5 C12 127.0(3)
C7 C6 C5 132.3(3)
C7 C6 C11 119.5(3)
C11 C6 C5 108.1(3)
C8 C7 C6 118.6(3)
C7 C8 C9 121.0(3)
C10 C9 C8 121.5(3)
C11 C10 C9 117.4(3)
N2 C11 C6 107.1(3)
C10 C11 N2 131.1(3)
C10 C11 C6 121.9(3)
O1 C13 N3 127.5(3)
O1 C13 C1 124.9(3)
N3 C13 C1 107.5(3)
C15 C14 C1 130.4(3)
C15 C14 C19 120.9(3)
C19 C14 C1 108.5(3)
C14 C15 C16 118.6(3)
C17 C16 C15 120.2(4)
C16 C17 C18 121.6(3)
C19 C18 C17 117.9(3)
C14 C19 N3 110.4(3)
C18 C19 N3 128.9(3)
C18 C19 C14 120.7(3)
C22 C21 C3 119.1(3)
C22 C21 C26 117.8(3)
C26 C21 C3 122.9(3)
C23 C22 C21 121.3(3)
C22 C23 C24 119.8(3)
C25 C24 C23 119.9(3)
C24 C25 C26 120.2(3)
C25 C26 C21 121.0(3)
O2 C27 O3 125.7(3)
O2 C27 C2 124.8(3)
O3 C27 C2 109.1(2)
C29 C28 O3 111.8(4)
O4 C30 O5 125.0(3)
O4 C30 C2 125.3(3)
O5 C30 C2 109.7(2)
O5 C31 C32 106.5(3)

loop_
_geom_bond_atom_site_label_1
_geom_bond_atom_site_label_2
_geom_bond_distance
O1 C13 1.212(4)
O2 C27 1.194(4)
O3 C27 1.335(4)
O3 C28 1.448(4)
O4 C30 1.199(4)
O5 C30 1.332(4)
O5 C31 1.451(4)
N1 C1 1.446(4)
N1 C2 1.453(3)
N2 C1 1.456(3)
N2 C4 1.395(4)
N2 C11 1.391(4)
N3 C13 1.367(4)
N3 C19 1.404(5)
N3 C20 1.453(4)
C1 C13 1.569(4)
C1 C14 1.514(4)
C2 C3 1.550(4)
C2 C27 1.552(4)
C2 C30 1.527(4)
C3 C4 1.502(4)
C3 C21 1.516(4)
C4 C5 1.361(4)
C5 C6 1.428(5)
C5 C12 1.500(4)
C6 C7 1.402(4)
C6 C11 1.410(4)
C7 C8 1.373(6)
C8 C9 1.397(6)
C9 C10 1.387(5)
C10 C11 1.382(5)
C14 C15 1.385(4)
C14 C19 1.396(4)
C15 C16 1.390(5)
C16 C17 1.380(6)
C17 C18 1.399(6)
C18 C19 1.380(5)
C21 C22 1.394(4)
C21 C26 1.395(4)
C22 C23 1.385(5)
C23 C24 1.385(5)
C24 C25 1.377(5)
C25 C26 1.388(5)
C28 C29 1.433(8)
C31 C32 1.499(5)
